data_7719947
loop_
_publ_author_name
'Juan, Jen-Wen'
'Ciou, Ji-Ming'
'Hsiang, Yi-Rong'
'Lin, Ya-Fan'

_publ_section_title
;
 Solvent-and metal-gated coordination diversity in a dynamic aminal ligand
;
_journal_name_full 'Dalton Transactions'
_journal_paper_doi 10.1039/D5DT02405F
_journal_year 2025
_chemical_formula_moiety 'C20 H17 Cl N8 O4'
_chemical_formula_sum 'C20 H17 Cl N8 O4'
_chemical_formula_weight 468.87
_space_group_IT_number 56
_space_group_name_Hall '-P 2ab 2ac'
_space_group_name_H-M_alt 'P c c n'
_symmetry_cell_setting orthorhombic
_symmetry_space_group_name_H-M 'P c c n'
_atom_sites_solution_hydrogens geom
_atom_sites_solution_primary direct
_atom_sites_solution_secondary difmap
_audit_block_doi 10.5517/ccdc.csd.cc2mc0gh
_audit_creation_method SHELXL-97
_audit_update_record
;
2025-02-13 deposited with the CCDC.	2025-12-02 downloaded from the CCDC.
;
_cell_angle_alpha 90.00
_cell_angle_beta 90.00
_cell_angle_gamma 90.00
_cell_formula_units_Z 8
_cell_length_a 15.2487(7)
_cell_length_b 22.7472(10)
_cell_length_c 12.0738(6)
_cell_measurement_reflns_used 6653
_cell_measurement_temperature 200(2)
_cell_measurement_theta_max 24.864
_cell_measurement_theta_min 2.33
_cell_volume 4188.0(3)
_computing_molecular_graphics 'Ortep-3 for Windows (Farrugia, 1997)'
_computing_publication_material 'WinGX publication routines (Farrugia, 2005)'
_computing_structure_refinement 'SHELXL-2014/7 (Sheldrick, 2014)'
_computing_structure_solution 'SHELXL-2014/7 (Sheldrick, 2014)'
_diffrn_ambient_temperature 200(2)
_diffrn_measured_fraction_theta_full 0.996
_diffrn_measured_fraction_theta_max 0.996
_diffrn_measurement_device_type 'D8 Venture'
_diffrn_radiation_monochromator graphite
_diffrn_radiation_source 'fine-focus sealed tube'
_diffrn_radiation_type MoK\a
_diffrn_radiation_wavelength 0.71073
_diffrn_reflns_av_R_equivalents 0.0687
_diffrn_reflns_av_sigmaI/netI 0.0488
_diffrn_reflns_limit_h_max 17
_diffrn_reflns_limit_h_min -18
_diffrn_reflns_limit_k_max 27
_diffrn_reflns_limit_k_min -27
_diffrn_reflns_limit_l_max 14
_diffrn_reflns_limit_l_min -11
_diffrn_reflns_number 22605
_diffrn_reflns_theta_full 25.02
_diffrn_reflns_theta_max 25.02
_diffrn_reflns_theta_min 2.33
_exptl_absorpt_coefficient_mu 0.230
_exptl_absorpt_correction_T_max 0.9931
_exptl_absorpt_correction_T_min 0.8975
_exptl_absorpt_correction_type multi-scan
_exptl_absorpt_process_details SADABS
_exptl_crystal_colour brown
_exptl_crystal_density_diffrn 1.487
_exptl_crystal_density_method 'not measured'
_exptl_crystal_description prism
_exptl_crystal_F_000 1936
_exptl_crystal_size_max 0.48
_exptl_crystal_size_mid 0.13
_exptl_crystal_size_min 0.03
_refine_diff_density_max 0.380
_refine_diff_density_min -0.332
_refine_diff_density_rms 0.056
_refine_ls_extinction_method none
_refine_ls_goodness_of_fit_ref 1.069
_refine_ls_hydrogen_treatment constr
_refine_ls_matrix_type full
_refine_ls_number_parameters 298
_refine_ls_number_reflns 3688
_refine_ls_number_restraints 0
_refine_ls_restrained_S_all 1.069
_refine_ls_R_factor_all 0.0824
_refine_ls_R_factor_gt 0.0492
_refine_ls_shift/su_max 0.000
_refine_ls_shift/su_mean 0.000
_refine_ls_structure_factor_coef Fsqd
_refine_ls_weighting_details 'calc w=1/[\s^2^(Fo^2^)+(0.0364P)^2^+4.4235P] where P=(Fo^2^+2Fc^2^)/3'
_refine_ls_weighting_scheme calc
_refine_ls_wR_factor_gt 0.0999
_refine_ls_wR_factor_ref 0.1186
_reflns_number_gt 2626
_reflns_number_total 3688
_reflns_threshold_expression >2sigma(I)
_cod_data_source_file d5dt02405f2.cif
_cod_data_source_block d21712
_cod_database_code 7719947

loop_
_symmetry_equiv_pos_as_xyz
'x, y, z'
'-x+1/2, -y+1/2, z'
'-x, y+1/2, -z+1/2'
'x+1/2, -y, -z+1/2'
'-x, -y, -z'
'x-1/2, y-1/2, -z'
'x, -y-1/2, z-1/2'
'-x-1/2, y, z-1/2'

loop_
_atom_site_label
_atom_site_type_symbol
_atom_site_fract_x
_atom_site_fract_y
_atom_site_fract_z
_atom_site_U_iso_or_equiv
_atom_site_adp_type
_atom_site_occupancy
_atom_site_symmetry_multiplicity
_atom_site_calc_flag
_atom_site_refinement_flags
_atom_site_disorder_assembly
_atom_site_disorder_group
C1 C 0.60969(17) 0.68817(12) 0.5410(2) 0.0255(6) Uani 1 1 d . . .
C2 C 0.6495(2) 0.77680(13) 0.4750(3) 0.0366(7) Uani 1 1 d . . .
H2 H 0.6641 0.8022 0.4153 0.044 Uiso 1 1 calc R . .
C3 C 0.6505(2) 0.79927(13) 0.5803(3) 0.0397(8) Uani 1 1 d . . .
H3 H 0.6642 0.8394 0.5940 0.048 Uiso 1 1 calc R . .
C4 C 0.6308(2) 0.76133(12) 0.6653(2) 0.0359(7) Uani 1 1 d . . .
H4 H 0.6315 0.7756 0.7393 0.043 Uiso 1 1 calc R . .
C5 C 0.54905(17) 0.59270(12) 0.5984(2) 0.0259(6) Uani 1 1 d . . .
H5 H 0.5403 0.5533 0.5633 0.031 Uiso 1 1 calc R . .
C6 C 0.60199(18) 0.58402(11) 0.7016(2) 0.0258(6) Uani 1 1 d . . .
C7 C 0.68839(19) 0.56819(12) 0.7127(2) 0.0325(7) Uani 1 1 d . . .
H7 H 0.7251 0.5646 0.6495 0.039 Uiso 1 1 calc R . .
C8 C 0.7209(2) 0.55760(13) 0.8175(3) 0.0379(8) Uani 1 1 d . . .
H8 H 0.7807 0.5471 0.8270 0.045 Uiso 1 1 calc R . .
C9 C 0.6664(2) 0.56220(13) 0.9088(2) 0.0378(8) Uani 1 1 d . . .
H9 H 0.6885 0.5541 0.9807 0.045 Uiso 1 1 calc R . .
C10 C 0.5808(2) 0.57848(12) 0.8953(2) 0.0330(7) Uani 1 1 d . . .
H10 H 0.5426 0.5817 0.9572 0.040 Uiso 1 1 calc R . .
C11 C 0.46010(18) 0.60820(12) 0.7646(2) 0.0252(6) Uani 1 1 d . . .
H11 H 0.4186 0.5762 0.7865 0.030 Uiso 1 1 calc R . .
C12 C 0.43548(18) 0.66446(12) 0.8254(2) 0.0285(7) Uani 1 1 d . . .
C14 C 0.4018(3) 0.70365(15) 0.9932(3) 0.0549(10) Uani 1 1 d . . .
H14 H 0.3944 0.6990 1.0709 0.066 Uiso 1 1 calc R . .
C15 C 0.3876(3) 0.75796(15) 0.9482(3) 0.0577(10) Uani 1 1 d . . .
H15 H 0.3692 0.7899 0.9933 0.069 Uiso 1 1 calc R . .
C16 C 0.4004(3) 0.76544(15) 0.8368(3) 0.0592(11) Uani 1 1 d . . .
H16 H 0.3929 0.8029 0.8035 0.071 Uiso 1 1 calc R . .
C17 C 0.4245(2) 0.71731(13) 0.7739(3) 0.0448(8) Uani 1 1 d . . .
H17 H 0.4331 0.7210 0.6963 0.054 Uiso 1 1 calc R . .
C18 C 0.38865(18) 0.59782(11) 0.5862(2) 0.0267(6) Uani 1 1 d . . .
C19 C 0.2417(2) 0.58687(14) 0.5819(3) 0.0423(8) Uani 1 1 d . . .
H19 H 0.1859 0.5876 0.6170 0.051 Uiso 1 1 calc R . .
C20 C 0.2462(2) 0.57241(14) 0.4718(3) 0.0461(9) Uani 1 1 d . . .
H20 H 0.1950 0.5626 0.4309 0.055 Uiso 1 1 calc R . .
C21 C 0.3269(2) 0.57258(13) 0.4230(3) 0.0404(8) Uani 1 1 d . . .
H21 H 0.3312 0.5632 0.3466 0.048 Uiso 1 1 calc R . .
N1 N 0.62908(15) 0.72103(10) 0.45228(19) 0.0311(6) Uani 1 1 d . . .
N2 N 0.61043(15) 0.70457(10) 0.64696(18) 0.0308(6) Uani 1 1 d . . .
N3 N 0.58885(15) 0.63046(10) 0.51806(17) 0.0280(5) Uani 1 1 d . . .
N4 N 0.55153(14) 0.58988(9) 0.79183(17) 0.0248(5) Uani 1 1 d . . .
N5 N 0.42538(18) 0.65674(11) 0.9338(2) 0.0414(7) Uani 1 1 d . . .
N6 N 0.46382(14) 0.61188(9) 0.64478(17) 0.0248(5) Uani 1 1 d . . .
N7 N 0.40000(16) 0.58547(10) 0.47898(19) 0.0322(6) Uani 1 1 d . . .
N8 N 0.31313(15) 0.59998(10) 0.6421(2) 0.0337(6) Uani 1 1 d . . .
O1 O 0.54709(16) 0.44908(14) 0.8051(2) 0.0778(9) Uani 1 1 d . . .
O2 O 0.4428(2) 0.38407(9) 0.73441(19) 0.0650(8) Uani 1 1 d . . .
O3 O 0.44832(16) 0.47999(9) 0.67209(18) 0.0493(6) Uani 1 1 d . . .
O4 O 0.40083(16) 0.46032(11) 0.85174(18) 0.0583(7) Uani 1 1 d . . .
Cl1 Cl 0.46040(5) 0.44260(3) 0.76654(6) 0.0310(2) Uani 1 1 d . . .
H1' H 0.5712 0.6241 0.4437 0.037 Uiso 1 1 d R . .

loop_
_atom_site_aniso_label
_atom_site_aniso_U_11
_atom_site_aniso_U_22
_atom_site_aniso_U_33
_atom_site_aniso_U_23
_atom_site_aniso_U_13
_atom_site_aniso_U_12
C1 0.0248(15) 0.0314(15) 0.0202(14) -0.0012(12) 0.0028(12) -0.0022(12)
C2 0.0447(19) 0.0304(17) 0.0348(18) 0.0075(14) 0.0060(15) -0.0006(14)
C3 0.052(2) 0.0255(16) 0.0414(19) -0.0001(14) 0.0025(16) -0.0020(15)
C4 0.0454(19) 0.0324(17) 0.0301(17) -0.0071(13) -0.0026(14) -0.0023(14)
C5 0.0314(16) 0.0263(15) 0.0201(14) -0.0036(11) 0.0032(12) -0.0058(12)
C6 0.0313(16) 0.0219(14) 0.0242(15) 0.0008(12) 0.0046(13) -0.0046(12)
C7 0.0318(17) 0.0360(17) 0.0295(17) 0.0002(13) 0.0066(14) -0.0002(13)
C8 0.0303(17) 0.0419(18) 0.0413(19) 0.0032(15) -0.0034(15) 0.0030(14)
C9 0.0407(19) 0.0448(18) 0.0278(17) 0.0038(14) -0.0061(14) 0.0040(15)
C10 0.0425(18) 0.0341(16) 0.0224(15) 0.0012(13) 0.0013(14) -0.0008(14)
C11 0.0277(15) 0.0287(15) 0.0192(13) 0.0004(11) 0.0014(12) -0.0023(12)
C12 0.0280(15) 0.0309(16) 0.0265(16) -0.0048(12) 0.0029(13) -0.0036(13)
C14 0.084(3) 0.046(2) 0.0355(19) -0.0142(17) 0.0130(19) -0.005(2)
C15 0.081(3) 0.040(2) 0.052(2) -0.0213(18) 0.016(2) 0.0011(19)
C16 0.085(3) 0.033(2) 0.059(3) -0.0038(17) 0.010(2) 0.0138(19)
C17 0.061(2) 0.0356(18) 0.0377(18) -0.0012(15) 0.0079(17) 0.0092(16)
C18 0.0328(17) 0.0227(14) 0.0246(15) 0.0014(12) 0.0010(13) -0.0009(12)
C19 0.0298(17) 0.0478(19) 0.049(2) 0.0050(16) -0.0030(16) -0.0002(16)
C20 0.0380(19) 0.050(2) 0.051(2) 0.0019(16) -0.0161(17) -0.0024(17)
C21 0.047(2) 0.0416(19) 0.0322(17) -0.0031(14) -0.0127(16) -0.0022(16)
N1 0.0362(14) 0.0334(14) 0.0236(13) 0.0037(11) 0.0031(11) -0.0025(11)
N2 0.0397(14) 0.0300(13) 0.0227(12) -0.0013(10) -0.0005(11) -0.0038(11)
N3 0.0364(14) 0.0329(13) 0.0148(11) -0.0018(10) 0.0029(10) -0.0076(11)
N4 0.0292(13) 0.0244(12) 0.0206(12) 0.0001(9) 0.0022(10) -0.0012(10)
N5 0.0599(18) 0.0394(15) 0.0247(14) -0.0084(11) 0.0071(13) -0.0020(13)
N6 0.0268(12) 0.0293(12) 0.0182(11) -0.0016(9) 0.0023(10) -0.0017(10)
N7 0.0382(15) 0.0349(14) 0.0236(13) -0.0017(11) -0.0031(11) -0.0015(12)
N8 0.0308(14) 0.0361(14) 0.0342(14) 0.0014(11) 0.0010(12) 0.0014(11)
O1 0.0420(15) 0.107(2) 0.085(2) -0.0137(18) -0.0255(14) 0.0012(15)
O2 0.124(2) 0.0312(12) 0.0398(13) -0.0033(10) 0.0062(15) -0.0256(14)
O3 0.0705(17) 0.0378(12) 0.0396(13) 0.0108(10) 0.0142(12) 0.0060(11)
O4 0.0613(16) 0.0821(18) 0.0315(13) -0.0047(12) 0.0168(12) 0.0076(14)
Cl1 0.0342(4) 0.0311(4) 0.0277(4) -0.0029(3) 0.0001(3) -0.0041(3)

loop_
_atom_type_symbol
_atom_type_description
_atom_type_scat_dispersion_real
_atom_type_scat_dispersion_imag
_atom_type_scat_source
C C 0.0033 0.0016 'International Tables Vol C Tables 4.2.6.8 and 6.1.1.4'
H H 0.0000 0.0000 'International Tables Vol C Tables 4.2.6.8 and 6.1.1.4'
N N 0.0061 0.0033 'International Tables Vol C Tables 4.2.6.8 and 6.1.1.4'
O O 0.0106 0.0060 'International Tables Vol C Tables 4.2.6.8 and 6.1.1.4'
Cl Cl 0.1484 0.1585 'International Tables Vol C Tables 4.2.6.8 and 6.1.1.4'

loop_
_geom_angle_atom_site_label_1
_geom_angle_atom_site_label_2
_geom_angle_atom_site_label_3
_geom_angle
_geom_angle_site_symmetry_1
_geom_angle_site_symmetry_3
_geom_angle_publ_flag
N2 C1 N1 127.6(2) . . ?
N2 C1 N3 117.5(2) . . ?
N1 C1 N3 115.0(2) . . ?
N1 C2 C3 123.2(3) . . ?
N1 C2 H2 118.4 . . ?
C3 C2 H2 118.4 . . ?
C2 C3 C4 117.1(3) . . ?
C2 C3 H3 121.4 . . ?
C4 C3 H3 121.4 . . ?
N2 C4 C3 122.0(3) . . ?
N2 C4 H4 119.0 . . ?
C3 C4 H4 119.0 . . ?
N3 C5 N6 116.9(2) . . ?
N3 C5 C6 114.5(2) . . ?
N6 C5 C6 101.4(2) . . ?
N3 C5 H5 107.9 . . ?
N6 C5 H5 107.9 . . ?
C6 C5 H5 107.9 . . ?
N4 C6 C7 119.9(3) . . ?
N4 C6 C5 110.7(2) . . ?
C7 C6 C5 129.3(3) . . ?
C6 C7 C8 118.7(3) . . ?
C6 C7 H7 120.7 . . ?
C8 C7 H7 120.7 . . ?
C7 C8 C9 120.1(3) . . ?
C7 C8 H8 119.9 . . ?
C9 C8 H8 119.9 . . ?
C10 C9 C8 119.9(3) . . ?
C10 C9 H9 120.0 . . ?
C8 C9 H9 120.0 . . ?
N4 C10 C9 118.5(3) . . ?
N4 C10 H10 120.7 . . ?
C9 C10 H10 120.7 . . ?
N6 C11 N4 101.5(2) . . ?
N6 C11 C12 116.2(2) . . ?
N4 C11 C12 111.1(2) . . ?
N6 C11 H11 109.2 . . ?
N4 C11 H11 109.2 . . ?
C12 C11 H11 109.2 . . ?
N5 C12 C17 123.5(3) . . ?
N5 C12 C11 113.1(2) . . ?
C17 C12 C11 123.4(3) . . ?
N5 C14 C15 123.5(3) . . ?
N5 C14 H14 118.3 . . ?
C15 C14 H14 118.3 . . ?
C14 C15 C16 118.7(3) . . ?
C14 C15 H15 120.7 . . ?
C16 C15 H15 120.7 . . ?
C15 C16 C17 118.6(3) . . ?
C15 C16 H16 120.7 . . ?
C17 C16 H16 120.7 . . ?
C12 C17 C16 118.7(3) . . ?
C12 C17 H17 120.7 . . ?
C16 C17 H17 120.7 . . ?
N7 C18 N8 127.5(3) . . ?
N7 C18 N6 115.9(2) . . ?
N8 C18 N6 116.5(2) . . ?
N8 C19 C20 122.5(3) . . ?
N8 C19 H19 118.8 . . ?
C20 C19 H19 118.8 . . ?
C21 C20 C19 117.6(3) . . ?
C21 C20 H20 121.2 . . ?
C19 C20 H20 121.2 . . ?
N7 C21 C20 122.4(3) . . ?
N7 C21 H21 118.8 . . ?
C20 C21 H21 118.8 . . ?
C2 N1 C1 114.7(2) . . ?
C1 N2 C4 115.4(2) . . ?
C1 N3 C5 122.2(2) . . ?
C1 N3 H1' 113.7 . . ?
C5 N3 H1' 115.4 . . ?
C6 N4 C10 122.9(2) . . ?
C6 N4 C11 112.7(2) . . ?
C10 N4 C11 124.4(2) . . ?
C12 N5 C14 117.0(3) . . ?
C18 N6 C11 117.7(2) . . ?
C18 N6 C5 117.7(2) . . ?
C11 N6 C5 113.2(2) . . ?
C18 N7 C21 115.3(3) . . ?
C18 N8 C19 114.7(3) . . ?
O1 Cl1 O2 111.56(18) . . ?
O1 Cl1 O4 109.16(17) . . ?
O2 Cl1 O4 110.04(16) . . ?
O1 Cl1 O3 108.74(17) . . ?
O2 Cl1 O3 108.44(14) . . ?
O4 Cl1 O3 108.84(14) . . ?

loop_
_geom_bond_atom_site_label_1
_geom_bond_atom_site_label_2
_geom_bond_distance
_geom_bond_site_symmetry_2
_geom_bond_publ_flag
C1 N2 1.333(3) . ?
C1 N1 1.339(3) . ?
C1 N3 1.379(3) . ?
C2 N1 1.335(4) . ?
C2 C3 1.371(4) . ?
C2 H2 0.9500 . ?
C3 C4 1.374(4) . ?
C3 H3 0.9500 . ?
C4 N2 1.346(4) . ?
C4 H4 0.9500 . ?
C5 N3 1.431(3) . ?
C5 N6 1.481(3) . ?
C5 C6 1.498(4) . ?
C5 H5 1.0000 . ?
C6 N4 1.340(3) . ?
C6 C7 1.372(4) . ?
C7 C8 1.380(4) . ?
C7 H7 0.9500 . ?
C8 C9 1.384(4) . ?
C8 H8 0.9500 . ?
C9 C10 1.367(4) . ?
C9 H9 0.9500 . ?
C10 N4 1.351(3) . ?
C10 H10 0.9500 . ?
C11 N6 1.451(3) . ?
C11 N4 1.492(3) . ?
C11 C12 1.522(4) . ?
C11 H11 1.0000 . ?
C12 N5 1.330(4) . ?
C12 C17 1.364(4) . ?
C14 N5 1.335(4) . ?
C14 C15 1.367(5) . ?
C14 H14 0.9500 . ?
C15 C16 1.370(5) . ?
C15 H15 0.9500 . ?
C16 C17 1.382(4) . ?
C16 H16 0.9500 . ?
C17 H17 0.9500 . ?
C18 N7 1.335(3) . ?
C18 N8 1.336(4) . ?
C18 N6 1.385(3) . ?
C19 N8 1.343(4) . ?
C19 C20 1.372(5) . ?
C19 H19 0.9500 . ?
C20 C21 1.364(5) . ?
C20 H20 0.9500 . ?
C21 N7 1.336(4) . ?
C21 H21 0.9500 . ?
N3 H1' 0.9483 . ?
O1 Cl1 1.409(2) . ?
O2 Cl1 1.413(2) . ?
O3 Cl1 1.435(2) . ?
O4 Cl1 1.430(2) . ?
